data_7242010
loop_
_publ_author_name
'Chen, Zhen'
'Guo, Jingyu'
'Han, Shujuan'
'Zeng, Hao'
'Yang, Zhihua'
'Pan, Shilie'

_publ_section_title
;
 AB11O16(OH)2 (A = K and Cs): interpenetrating 2D layers with large
 birefringence
;
_journal_issue 1
_journal_name_full CrystEngComm
_journal_page_first 35
_journal_page_last 39
_journal_paper_doi 10.1039/D0CE01569E
_journal_volume 23
_journal_year 2021
_chemical_formula_sum 'B11 Cs H2 O18'
_chemical_formula_weight 545.87
_space_group_crystal_system monoclinic
_space_group_IT_number 15
_space_group_name_Hall '-C 2yc'
_space_group_name_H-M_alt 'C 1 2/c 1'
_atom_sites_solution_hydrogens difmap
_audit_creation_method SHELXL-2016/6
_audit_update_record
;
2020-08-16 deposited with the CCDC.	2020-12-15 downloaded from the CCDC.
;
_cell_angle_alpha 90
_cell_angle_beta 106.022(6)
_cell_angle_gamma 90
_cell_formula_units_Z 4
_cell_length_a 14.183(7)
_cell_length_b 10.192(5)
_cell_length_c 11.348(5)
_cell_measurement_reflns_used 664
_cell_measurement_temperature 296(2)
_cell_measurement_theta_max 22.07
_cell_measurement_theta_min 2.50
_cell_volume 1576.7(13)
_computing_structure_refinement 'SHELXL-2016/6 (Sheldrick, 2016)'
_diffrn_ambient_temperature 296(2)
_diffrn_measured_fraction_theta_full 0.999
_diffrn_measured_fraction_theta_max 0.999
_diffrn_measurement_device_type 'Bruker APEX-II CCD'
_diffrn_radiation_type MoK\a
_diffrn_radiation_wavelength 0.71073
_diffrn_reflns_av_R_equivalents 0.1037
_diffrn_reflns_av_unetI/netI 0.1152
_diffrn_reflns_Laue_measured_fraction_full 0.999
_diffrn_reflns_Laue_measured_fraction_max 0.999
_diffrn_reflns_limit_h_max 15
_diffrn_reflns_limit_h_min -16
_diffrn_reflns_limit_k_max 12
_diffrn_reflns_limit_k_min -10
_diffrn_reflns_limit_l_max 13
_diffrn_reflns_limit_l_min -13
_diffrn_reflns_number 3800
_diffrn_reflns_point_group_measured_fraction_full 0.999
_diffrn_reflns_point_group_measured_fraction_max 0.999
_diffrn_reflns_theta_full 24.997
_diffrn_reflns_theta_max 24.997
_diffrn_reflns_theta_min 2.495
_exptl_absorpt_coefficient_mu 2.446
_exptl_absorpt_correction_T_max 0.7163
_exptl_absorpt_correction_T_min 0.5217
_exptl_absorpt_correction_type multi-scan
_exptl_absorpt_process_details sadabs
_exptl_crystal_colour colorless
_exptl_crystal_density_diffrn 2.300
_exptl_crystal_description block
_exptl_crystal_F_000 1040
_exptl_crystal_size_max 0.19
_exptl_crystal_size_mid 0.14
_exptl_crystal_size_min 0.11
_refine_diff_density_max 1.440
_refine_diff_density_min -1.466
_refine_diff_density_rms 0.174
_refine_ls_extinction_method none
_refine_ls_goodness_of_fit_ref 0.932
_refine_ls_hydrogen_treatment refall
_refine_ls_matrix_type full
_refine_ls_number_parameters 141
_refine_ls_number_reflns 1391
_refine_ls_number_restraints 1
_refine_ls_restrained_S_all 0.932
_refine_ls_R_factor_all 0.0663
_refine_ls_R_factor_gt 0.0488
_refine_ls_shift/su_max 0.002
_refine_ls_shift/su_mean 0.000
_refine_ls_structure_factor_coef Fsqd
_refine_ls_weighting_details 'w=1/[\s^2^(Fo^2^)] where P=(Fo^2^+2Fc^2^)/3'
_refine_ls_weighting_scheme calc
_refine_ls_wR_factor_gt 0.0762
_refine_ls_wR_factor_ref 0.0812
_reflns_Friedel_coverage 0.000
_reflns_number_gt 1041
_reflns_number_total 1391
_reflns_threshold_expression 'I > 2\s(I)'
_cod_data_source_file d0ce01569e2.cif
_cod_data_source_block aaa
_cod_depositor_comments
;
The following automatic conversions were performed:

data item '_exptl_absorpt_correction_type' value 'MULTI_SCAN' was
changed to 'multi-scan' in accordance with the
/home/data/users/saulius/crontab/automatic-downloads/rss-feeds/RSC/lib/dictionaries/cif_core.dic
dictionary named 'cif_core.dic' version 2.4.2 last updated on
2011-04-26.

Automatic conversion script
Id: cif_fix_values 7556 2019-12-06 15:28:31Z antanas 

 Adding full bibliography for 7241598--7242010.cif.
;
_cod_original_sg_symbol_H-M 'C 2/c'
_cod_original_formula_sum 'Cs H2 B11 O18'
_cod_database_code 7242010
_shelx_shelxl_version_number 2016/6
_shelx_space_group_comment
;
The symmetry employed for this shelxl refinement is uniquely defined
by the following loop, which should always be used as a source of
symmetry information in preference to the above space-group names.
They are only intended as comments.
;

loop_
_space_group_symop_operation_xyz
'x, y, z'
'-x, y, -z+1/2'
'x+1/2, y+1/2, z'
'-x+1/2, y+1/2, -z+1/2'
'-x, -y, -z'
'x, -y, z-1/2'
'-x+1/2, -y+1/2, -z'
'x+1/2, -y+1/2, z-1/2'

loop_
_atom_site_label
_atom_site_type_symbol
_atom_site_fract_x
_atom_site_fract_y
_atom_site_fract_z
_atom_site_U_iso_or_equiv
_atom_site_adp_type
_atom_site_occupancy
_atom_site_site_symmetry_order
_atom_site_calc_flag
_atom_site_refinement_flags_posn
_atom_site_refinement_flags_adp
_atom_site_refinement_flags_occupancy
_atom_site_disorder_assembly
_atom_site_disorder_group
Cs1 Cs 0.500000 0.22792(7) 0.250000 0.0312(2) Uani 1 2 d S T P . .
O1 O 0.2888(3) 0.1185(4) 0.0875(4) 0.0251(11) Uani 1 1 d . . . . .
O2 O 0.4342(3) 0.3502(5) 0.4617(4) 0.0293(12) Uani 1 1 d . . . . .
O3 O 0.4424(3) 0.2359(4) 0.6493(3) 0.0242(10) Uani 1 1 d . . . . .
O4 O 0.1543(3) 0.0252(5) 0.1476(4) 0.0286(12) Uani 1 1 d . . . . .
O5 O 0.4484(3) 0.1911(4) -0.0285(3) 0.0279(12) Uani 1 1 d . . . . .
O6 O 0.3363(3) 0.0124(5) -0.0777(4) 0.0322(13) Uani 1 1 d . . . . .
O7 O 0.5672(3) -0.0651(4) 0.2069(4) 0.0244(11) Uani 1 1 d . . . . .
O8 O 0.2371(3) 0.2152(5) 0.2470(4) 0.0319(12) Uani 1 1 d D . . . .
O9 O 0.2937(3) 0.4296(5) 0.5152(4) 0.0364(14) Uani 1 1 d . . . . .
B1 B 0.2259(6) 0.1181(8) 0.1620(6) 0.0240(18) Uani 1 1 d . . . . .
B2 B 0.4734(5) 0.2594(8) 0.5518(6) 0.0227(18) Uani 1 1 d . . . . .
B3 B 0.3575(6) 0.4338(8) 0.4446(7) 0.0259(19) Uani 1 1 d . . . . .
B4 B 0.4052(5) 0.0934(8) -0.1062(7) 0.0228(18) Uani 1 1 d . . . . .
B5 B 0.500000 -0.1487(11) 0.250000 0.022(3) Uani 1 2 d S T P . .
B6 B 0.2787(5) 0.0241(9) 0.0000(7) 0.029(2) Uani 1 1 d . . . . .
H1 H 0.213(6) 0.203(10) 0.308(5) 0.12(4) Uiso 1 1 d D . . . .

loop_
_atom_site_aniso_label
_atom_site_aniso_U_11
_atom_site_aniso_U_22
_atom_site_aniso_U_33
_atom_site_aniso_U_23
_atom_site_aniso_U_13
_atom_site_aniso_U_12
Cs1 0.0361(4) 0.0353(4) 0.0254(4) 0.000 0.0136(3) 0.000
O1 0.022(3) 0.024(3) 0.032(2) -0.005(2) 0.011(2) -0.011(2)
O2 0.025(3) 0.039(3) 0.030(3) 0.013(2) 0.017(2) 0.019(2)
O3 0.021(2) 0.033(3) 0.022(2) 0.003(2) 0.0128(19) 0.009(2)
O4 0.027(3) 0.038(3) 0.026(2) -0.011(2) 0.017(2) -0.015(2)
O5 0.021(3) 0.038(3) 0.030(2) -0.014(2) 0.016(2) -0.021(2)
O6 0.029(3) 0.039(3) 0.038(3) -0.016(2) 0.026(2) -0.022(2)
O7 0.023(3) 0.023(3) 0.032(3) -0.008(2) 0.015(2) -0.011(2)
O8 0.034(3) 0.033(3) 0.030(3) -0.010(2) 0.010(2) -0.010(2)
O9 0.029(3) 0.045(4) 0.044(3) 0.018(3) 0.026(2) 0.026(2)
B1 0.025(5) 0.021(5) 0.023(4) 0.005(4) 0.002(4) -0.003(4)
B2 0.017(4) 0.030(5) 0.025(4) -0.005(4) 0.012(3) 0.006(4)
B3 0.021(4) 0.030(5) 0.026(4) 0.003(4) 0.005(4) 0.007(4)
B4 0.021(4) 0.025(5) 0.025(4) 0.003(4) 0.012(4) -0.005(4)
B5 0.024(6) 0.013(7) 0.031(6) 0.000 0.012(5) 0.000
B6 0.016(5) 0.039(6) 0.034(5) 0.005(4) 0.010(4) -0.003(4)

loop_
_atom_type_symbol
_atom_type_description
_atom_type_scat_dispersion_real
_atom_type_scat_dispersion_imag
_atom_type_scat_source
B B 0.0013 0.0007 'International Tables Vol C Tables 4.2.6.8 and 6.1.1.4'
H H 0.0000 0.0000 'International Tables Vol C Tables 4.2.6.8 and 6.1.1.4'
O O 0.0106 0.0060 'International Tables Vol C Tables 4.2.6.8 and 6.1.1.4'
Cs Cs -0.3680 2.1192 'International Tables Vol C Tables 4.2.6.8 and 6.1.1.4'

loop_
_geom_angle_atom_site_label_1
_geom_angle_atom_site_label_2
_geom_angle_atom_site_label_3
_geom_angle
_geom_angle_site_symmetry_1
_geom_angle_site_symmetry_3
_geom_angle_publ_flag
O5 Cs1 O5 165.94(17) 2_655 . ?
O5 Cs1 O2 144.97(11) 2_655 2_655 ?
O5 Cs1 O2 43.98(11) . 2_655 ?
O5 Cs1 O2 43.98(11) 2_655 . ?
O5 Cs1 O2 144.98(11) . . ?
O2 Cs1 O2 132.13(17) 2_655 . ?
O5 Cs1 O7 92.69(11) 2_655 . ?
O5 Cs1 O7 74.07(11) . . ?
O2 Cs1 O7 95.22(11) 2_655 . ?
O2 Cs1 O7 131.54(11) . . ?
O5 Cs1 O7 74.07(11) 2_655 2_655 ?
O5 Cs1 O7 92.69(11) . 2_655 ?
O2 Cs1 O7 131.54(11) 2_655 2_655 ?
O2 Cs1 O7 95.22(11) . 2_655 ?
O7 Cs1 O7 43.30(14) . 2_655 ?
O5 Cs1 O1 56.81(10) 2_655 2_655 ?
O5 Cs1 O1 117.61(11) . 2_655 ?
O2 Cs1 O1 98.72(11) 2_655 2_655 ?
O2 Cs1 O1 97.29(11) . 2_655 ?
O7 Cs1 O1 60.12(11) . 2_655 ?
O7 Cs1 O1 81.97(11) 2_655 2_655 ?
O5 Cs1 O1 117.61(11) 2_655 . ?
O5 Cs1 O1 56.81(10) . . ?
O2 Cs1 O1 97.29(11) 2_655 . ?
O2 Cs1 O1 98.72(11) . . ?
O7 Cs1 O1 81.97(11) . . ?
O7 Cs1 O1 60.12(11) 2_655 . ?
O1 Cs1 O1 139.87(16) 2_655 . ?
O5 Cs1 B2 160.79(14) 2_655 2_655 ?
O5 Cs1 B2 22.74(13) . 2_655 ?
O2 Cs1 B2 22.43(14) 2_655 2_655 ?
O2 Cs1 B2 148.34(16) . 2_655 ?
O7 Cs1 B2 79.79(15) . 2_655 ?
O7 Cs1 B2 110.17(15) 2_655 2_655 ?
O1 Cs1 B2 104.52(14) 2_655 2_655 ?
O1 Cs1 B2 79.11(13) . 2_655 ?
O5 Cs1 B2 22.74(13) 2_655 . ?
O5 Cs1 B2 160.79(14) . . ?
O2 Cs1 B2 148.34(16) 2_655 . ?
O2 Cs1 B2 22.43(14) . . ?
O7 Cs1 B2 110.17(15) . . ?
O7 Cs1 B2 79.79(15) 2_655 . ?
O1 Cs1 B2 79.11(13) 2_655 . ?
O1 Cs1 B2 104.52(14) . . ?
B2 Cs1 B2 169.7(3) 2_655 . ?
O5 Cs1 O8 87.61(10) 2_655 . ?
O5 Cs1 O8 91.90(10) . . ?
O2 Cs1 O8 121.81(11) 2_655 . ?
O2 Cs1 O8 60.08(10) . . ?
O7 Cs1 O8 107.74(11) . . ?
O7 Cs1 O8 68.31(11) 2_655 . ?
O1 Cs1 O8 139.21(11) 2_655 . ?
O1 Cs1 O8 38.64(10) . . ?
B2 Cs1 O8 111.48(13) 2_655 . ?
B2 Cs1 O8 68.90(13) . . ?
O5 Cs1 O8 91.90(10) 2_655 2_655 ?
O5 Cs1 O8 87.61(10) . 2_655 ?
O2 Cs1 O8 60.08(10) 2_655 2_655 ?
O2 Cs1 O8 121.81(11) . 2_655 ?
O7 Cs1 O8 68.31(11) . 2_655 ?
O7 Cs1 O8 107.74(11) 2_655 2_655 ?
O1 Cs1 O8 38.64(10) 2_655 2_655 ?
O1 Cs1 O8 139.21(11) . 2_655 ?
B2 Cs1 O8 68.90(13) 2_655 2_655 ?
B2 Cs1 O8 111.48(13) . 2_655 ?
O8 Cs1 O8 176.00(17) . 2_655 ?
B6 O1 B1 119.1(5) . . ?
B6 O1 Cs1 123.5(4) . . ?
B1 O1 Cs1 107.6(4) . . ?
B3 O2 B2 132.4(5) . . ?
B3 O2 Cs1 123.3(4) . . ?
B2 O2 Cs1 99.2(3) . . ?
B2 O3 B5 120.6(4) . 5_656 ?
B1 O4 B3 119.4(6) . 4_545 ?
B4 O5 B2 118.9(5) . 2_655 ?
B4 O5 Cs1 134.0(4) . . ?
B2 O5 Cs1 99.1(3) 2_655 . ?
B6 O6 B4 133.4(6) . . ?
B4 O7 B5 122.1(5) 5_655 . ?
B4 O7 Cs1 120.0(4) 5_655 . ?
B5 O7 Cs1 104.1(4) . . ?
B1 O8 Cs1 87.3(4) . . ?
B3 O9 B6 119.6(6) . 4 ?
O8 B1 O4 121.8(6) . . ?
O8 B1 O1 117.5(6) . . ?
O4 B1 O1 120.7(6) . . ?
O8 B1 Cs1 72.3(4) . . ?
O4 B1 Cs1 152.3(5) . . ?
O1 B1 Cs1 52.6(3) . . ?
O3 B2 O2 125.8(6) . . ?
O3 B2 O5 122.3(6) . 2_655 ?
O2 B2 O5 111.9(5) . 2_655 ?
O3 B2 Cs1 159.6(5) . . ?
O2 B2 Cs1 58.3(3) . . ?
O5 B2 Cs1 58.1(3) 2_655 . ?
O2 B3 O9 122.2(6) . . ?
O2 B3 O4 117.4(6) . 4 ?
O9 B3 O4 120.4(6) . 4 ?
O7 B4 O5 121.8(6) 5_655 . ?
O7 B4 O6 117.6(6) 5_655 . ?
O5 B4 O6 120.4(6) . . ?
O7 B5 O7 108.5(8) 2_655 . ?
O7 B5 O3 109.4(2) 2_655 6 ?
O7 B5 O3 111.1(2) . 6 ?
O7 B5 O3 111.1(2) 2_655 5_656 ?
O7 B5 O3 109.4(2) . 5_656 ?
O3 B5 O3 107.3(7) 6 5_656 ?
O7 B5 Cs1 54.3(4) 2_655 . ?
O7 B5 Cs1 54.3(4) . . ?
O3 B5 Cs1 126.3(4) 6 . ?
O3 B5 Cs1 126.3(4) 5_656 . ?
O1 B6 O6 124.9(7) . . ?
O1 B6 O9 120.6(6) . 4_545 ?
O6 B6 O9 114.5(7) . 4_545 ?

loop_
_geom_bond_atom_site_label_1
_geom_bond_atom_site_label_2
_geom_bond_distance
_geom_bond_site_symmetry_2
_geom_bond_publ_flag
Cs1 O5 3.064(4) 2_655 ?
Cs1 O5 3.065(4) . ?
Cs1 O2 3.072(4) 2_655 ?
Cs1 O2 3.072(4) . ?
Cs1 O7 3.213(4) . ?
Cs1 O7 3.213(5) 2_655 ?
Cs1 O1 3.252(4) 2_655 ?
Cs1 O1 3.252(4) . ?
Cs1 B2 3.563(7) 2_655 ?
Cs1 B2 3.563(7) . ?
Cs1 O8 3.722(5) . ?
Cs1 O8 3.722(5) 2_655 ?
O1 B6 1.360(9) . ?
O1 B1 1.388(8) . ?
O2 B3 1.352(8) . ?
O2 B2 1.377(8) . ?
O3 B2 1.320(7) . ?
O3 B5 1.499(7) 5_656 ?
O4 B1 1.364(9) . ?
O4 B3 1.376(8) 4_545 ?
O5 B4 1.359(8) . ?
O5 B2 1.395(8) 2_655 ?
O6 B6 1.363(8) . ?
O6 B4 1.384(8) . ?
O7 B4 1.338(8) 5_655 ?
O7 B5 1.460(7) . ?
O8 B1 1.360(9) . ?
O9 B3 1.366(9) . ?
O9 B6 1.383(9) 4 ?
